data_7062230
loop_
_publ_author_name
'Smile, Suresh Snoxma'
'Shanmugam, Ponnusamy'

_publ_section_title
;
 N--S bond cleavage of tosyl hydrazones by dual reactive arynes: synthesis
 of diaryl sulfones, spiro[indazole-3,3&#x2032;-indolin]-2&#x2032;-one,
 and N-phenyl sulfonohydrazides
;
_journal_issue 8
_journal_name_full 'New Journal of Chemistry'
_journal_page_first 3856
_journal_page_last 3863
_journal_paper_doi 10.1039/D3NJ00050H
_journal_volume 47
_journal_year 2023
_chemical_formula_moiety 'C13 H12 O2 S'
_chemical_formula_sum 'C13 H12 O2 S'
_chemical_formula_weight 232.29
_chemical_name_common SS2-91F1
_chemical_name_systematic 4,4'-sulfonylbis(methylbenzene)
_space_group_crystal_system monoclinic
_space_group_IT_number 14
_space_group_name_Hall '-P 2ybc'
_space_group_name_H-M_alt 'P 1 21/c 1'
_atom_sites_solution_hydrogens geom
_audit_creation_method SHELXL-2018/3
_audit_update_record
;
2022-06-17 deposited with the CCDC.	2023-01-17 downloaded from the CCDC.
;
_cell_angle_alpha 90
_cell_angle_beta 95.968(3)
_cell_angle_gamma 90
_cell_formula_units_Z 4
_cell_length_a 13.0543(13)
_cell_length_b 7.8336(8)
_cell_length_c 11.5876(12)
_cell_measurement_reflns_used 8400
_cell_measurement_temperature 300(2)
_cell_measurement_theta_max 25.68
_cell_measurement_theta_min 3.04
_cell_volume 1178.6(2)
_computing_cell_refinement 'Bruker APEX4/SAINT'
_computing_data_collection 'Bruker APEX4'
_computing_data_reduction 'Bruker APEX4/SAINT'
_computing_molecular_graphics 'Bruker SHELXTL'
_computing_publication_material 'Bruker SHELXTL'
_computing_structure_refinement 'SHELXL-2018/3 (Sheldrick, 2018)'
_computing_structure_solution 'SHELXT 2018/2 (Sheldrick, 2018)'
_diffrn_ambient_temperature 300(2)
_diffrn_measured_fraction_theta_full 0.999
_diffrn_measured_fraction_theta_max 0.994
_diffrn_measurement_device_type 'Bruker D8 QUEST diffractometer with PHOTON II detector'
_diffrn_measurement_method '\f and \w scans'
_diffrn_radiation_type MoK\a
_diffrn_radiation_wavelength 0.71073
_diffrn_reflns_av_R_equivalents 0.0500
_diffrn_reflns_av_unetI/netI 0.0320
_diffrn_reflns_Laue_measured_fraction_full 0.999
_diffrn_reflns_Laue_measured_fraction_max 0.994
_diffrn_reflns_limit_h_max 17
_diffrn_reflns_limit_h_min -17
_diffrn_reflns_limit_k_max 10
_diffrn_reflns_limit_k_min -10
_diffrn_reflns_limit_l_max 15
_diffrn_reflns_limit_l_min -15
_diffrn_reflns_number 26064
_diffrn_reflns_point_group_measured_fraction_full 0.999
_diffrn_reflns_point_group_measured_fraction_max 0.994
_diffrn_reflns_theta_full 25.242
_diffrn_reflns_theta_max 28.360
_diffrn_reflns_theta_min 3.037
_diffrn_source 'i-mu-s microfocus source'
_exptl_absorpt_coefficient_mu 0.256
_exptl_absorpt_correction_T_max 0.7457
_exptl_absorpt_correction_T_min 0.6516
_exptl_absorpt_correction_type multi-scan
_exptl_absorpt_process_details
;
 SADABS 2016/2: Krause, L., Herbst-Irmer, R., Sheldrick G.M. & Stalke D.,
 J. Appl. Cryst. 48 (2015) 3-10
;
_exptl_crystal_colour colourless
_exptl_crystal_density_diffrn 1.309
_exptl_crystal_description plate
_exptl_crystal_F_000 488
_exptl_crystal_size_max 0.180
_exptl_crystal_size_mid 0.140
_exptl_crystal_size_min 0.050
_refine_diff_density_max 0.260
_refine_diff_density_min -0.299
_refine_diff_density_rms 0.038
_refine_ls_extinction_method none
_refine_ls_goodness_of_fit_ref 1.039
_refine_ls_hydrogen_treatment constr
_refine_ls_matrix_type full
_refine_ls_number_parameters 146
_refine_ls_number_reflns 2939
_refine_ls_number_restraints 0
_refine_ls_restrained_S_all 1.039
_refine_ls_R_factor_all 0.0918
_refine_ls_R_factor_gt 0.0524
_refine_ls_shift/su_max 0.000
_refine_ls_shift/su_mean 0.000
_refine_ls_structure_factor_coef Fsqd
_refine_ls_weighting_details 'w=1/[\s^2^(Fo^2^)+(0.0293P)^2^+0.7008P] where P=(Fo^2^+2Fc^2^)/3'
_refine_ls_weighting_scheme calc
_refine_ls_wR_factor_gt 0.0991
_refine_ls_wR_factor_ref 0.1198
_reflns_Friedel_coverage 0.000
_reflns_number_gt 1916
_reflns_number_total 2939
_reflns_threshold_expression 'I > 2\s(I)'
_cod_data_source_file d3nj00050h2.cif
_cod_data_source_block SS2_91F1_140622_0m_a
_cod_depositor_comments 'Adding full bibliography for 7062229--7062232.cif.'
_cod_original_sg_symbol_H-M 'P 21/c'
_cod_database_code 7062230
_shelx_shelxl_version_number 2018/3
_shelx_space_group_comment
;
The symmetry employed for this shelxl refinement is uniquely defined
by the following loop, which should always be used as a source of
symmetry information in preference to the above space-group names.
They are only intended as comments.
;
_shelx_estimated_absorpt_t_min 0.955
_shelx_estimated_absorpt_t_max 0.987

loop_
_space_group_symop_operation_xyz
'x, y, z'
'-x, y+1/2, -z+1/2'
'-x, -y, -z'
'x, -y-1/2, z-1/2'

loop_
_atom_site_label
_atom_site_type_symbol
_atom_site_fract_x
_atom_site_fract_y
_atom_site_fract_z
_atom_site_U_iso_or_equiv
_atom_site_adp_type
_atom_site_occupancy
_atom_site_site_symmetry_order
_atom_site_calc_flag
_atom_site_refinement_flags_posn
_atom_site_refinement_flags_adp
_atom_site_refinement_flags_occupancy
_atom_site_disorder_assembly
_atom_site_disorder_group
S2 S 0.27013(4) 0.33249(8) 0.68056(5) 0.0618(2) Uani 1 1 d . . . . .
O2 O 0.26997(14) 0.3924(3) 0.79781(14) 0.0882(6) Uani 1 1 d . . . . .
O3 O 0.22698(13) 0.1681(2) 0.6495(2) 0.0929(7) Uani 1 1 d . . . . .
C1 C 0.47206(17) 0.4222(3) 0.71525(19) 0.0569(6) Uani 1 1 d . . . . .
H1 H 0.453798 0.484503 0.778301 0.068 Uiso 1 1 calc R U . . .
C2 C 0.57291(18) 0.4185(3) 0.6904(2) 0.0663(6) Uani 1 1 d . . . . .
H2 H 0.623276 0.476849 0.737541 0.080 Uiso 1 1 calc R U . . .
C3 C 0.59901(18) 0.3292(3) 0.5966(2) 0.0640(6) Uani 1 1 d . . . . .
H3 H 0.667203 0.326811 0.580142 0.077 Uiso 1 1 calc R U . . .
C4 C 0.5255(2) 0.2432(3) 0.5269(2) 0.0683(7) Uani 1 1 d . . . . .
H4 H 0.543953 0.183851 0.462708 0.082 Uiso 1 1 calc R U . . .
C5 C 0.42445(18) 0.2435(3) 0.55074(19) 0.0604(6) Uani 1 1 d . . . . .
H5 H 0.374511 0.184377 0.503473 0.072 Uiso 1 1 calc R U . . .
C6 C 0.20643(15) 0.4849(3) 0.58732(18) 0.0490(5) Uani 1 1 d . . . . .
C7 C 0.15909(18) 0.4370(3) 0.4805(2) 0.0654(6) Uani 1 1 d . . . . .
H7 H 0.160793 0.323836 0.456540 0.078 Uiso 1 1 calc R U . . .
C8 C 0.10905(19) 0.5589(4) 0.4093(2) 0.0726(7) Uani 1 1 d . . . . .
H8 H 0.076744 0.526200 0.337422 0.087 Uiso 1 1 calc R U . . .
C9 C 0.10575(16) 0.7271(3) 0.4420(2) 0.0617(6) Uani 1 1 d . . . . .
C10 C 0.15569(18) 0.7731(3) 0.5483(2) 0.0651(6) Uani 1 1 d . . . . .
H10 H 0.155478 0.886798 0.571389 0.078 Uiso 1 1 calc R U . . .
C11 C 0.20576(17) 0.6536(3) 0.62077(19) 0.0587(6) Uani 1 1 d . . . . .
H11 H 0.239071 0.686718 0.692115 0.070 Uiso 1 1 calc R U . . .
C12 C 0.0487(2) 0.8585(4) 0.3647(3) 0.0944(10) Uani 1 1 d . . . . .
H12A H 0.086423 0.963863 0.369574 0.142 Uiso 1 1 calc R U . . .
H12B H -0.018391 0.876695 0.389515 0.142 Uiso 1 1 calc R U . . .
H12C H 0.041711 0.818489 0.286012 0.142 Uiso 1 1 calc R U . . .
C14 C 0.39851(15) 0.3330(2) 0.64603(17) 0.0450(5) Uani 1 1 d . . . . .

loop_
_atom_site_aniso_label
_atom_site_aniso_U_11
_atom_site_aniso_U_22
_atom_site_aniso_U_33
_atom_site_aniso_U_23
_atom_site_aniso_U_13
_atom_site_aniso_U_12
S2 0.0514(3) 0.0653(4) 0.0694(4) 0.0198(3) 0.0100(3) 0.0037(3)
O2 0.0790(12) 0.1337(17) 0.0552(10) 0.0260(11) 0.0221(9) 0.0295(12)
O3 0.0608(10) 0.0601(11) 0.1563(19) 0.0330(12) 0.0045(11) -0.0117(9)
C1 0.0625(14) 0.0525(13) 0.0549(13) -0.0083(10) 0.0015(10) 0.0043(11)
C2 0.0577(14) 0.0582(15) 0.0810(17) -0.0028(13) -0.0026(12) -0.0066(11)
C3 0.0526(13) 0.0678(16) 0.0734(16) 0.0161(13) 0.0154(11) 0.0029(12)
C4 0.0763(17) 0.0788(18) 0.0519(14) -0.0026(12) 0.0161(12) 0.0140(14)
C5 0.0648(14) 0.0621(15) 0.0521(13) -0.0067(11) -0.0044(11) 0.0015(11)
C6 0.0417(10) 0.0532(13) 0.0522(12) 0.0017(10) 0.0055(9) 0.0015(9)
C7 0.0648(14) 0.0575(14) 0.0717(16) -0.0080(12) -0.0036(12) -0.0031(12)
C8 0.0624(15) 0.089(2) 0.0626(15) -0.0014(14) -0.0110(12) -0.0014(14)
C9 0.0420(11) 0.0789(17) 0.0657(15) 0.0175(13) 0.0120(10) 0.0099(11)
C10 0.0649(14) 0.0536(14) 0.0781(17) -0.0009(12) 0.0138(12) 0.0118(12)
C11 0.0582(13) 0.0645(15) 0.0529(13) -0.0080(11) 0.0027(10) 0.0056(11)
C12 0.0670(16) 0.118(3) 0.100(2) 0.0490(19) 0.0189(15) 0.0313(17)
C14 0.0486(11) 0.0417(11) 0.0443(11) 0.0061(9) 0.0029(8) 0.0027(9)

loop_
_atom_type_symbol
_atom_type_description
_atom_type_scat_dispersion_real
_atom_type_scat_dispersion_imag
_atom_type_scat_source
C C 0.0033 0.0016 'International Tables Vol C Tables 4.2.6.8 and 6.1.1.4'
H H 0.0000 0.0000 'International Tables Vol C Tables 4.2.6.8 and 6.1.1.4'
O O 0.0106 0.0060 'International Tables Vol C Tables 4.2.6.8 and 6.1.1.4'
S S 0.1246 0.1234 'International Tables Vol C Tables 4.2.6.8 and 6.1.1.4'

loop_
_geom_angle_atom_site_label_1
_geom_angle_atom_site_label_2
_geom_angle_atom_site_label_3
_geom_angle
_geom_angle_site_symmetry_1
_geom_angle_site_symmetry_3
_geom_angle_publ_flag
O3 S2 O2 119.36(13) . . ?
O3 S2 C6 107.84(11) . . ?
O2 S2 C6 108.16(11) . . ?
O3 S2 C14 107.62(11) . . ?
O2 S2 C14 107.98(10) . . ?
C6 S2 C14 105.00(9) . . ?
C14 C1 C2 119.5(2) . . ?
C3 C2 C1 120.0(2) . . ?
C2 C3 C4 120.4(2) . . ?
C3 C4 C5 120.7(2) . . ?
C4 C5 C14 118.8(2) . . ?
C7 C6 C11 119.9(2) . . ?
C7 C6 S2 120.43(18) . . ?
C11 C6 S2 119.64(17) . . ?
C6 C7 C8 119.3(2) . . ?
C9 C8 C7 121.7(2) . . ?
C8 C9 C10 118.1(2) . . ?
C8 C9 C12 121.3(3) . . ?
C10 C9 C12 120.6(3) . . ?
C11 C10 C9 121.1(2) . . ?
C10 C11 C6 119.8(2) . . ?
C1 C14 C5 120.7(2) . . ?
C1 C14 S2 119.41(16) . . ?
C5 C14 S2 119.91(16) . . ?

loop_
_geom_bond_atom_site_label_1
_geom_bond_atom_site_label_2
_geom_bond_distance
_geom_bond_site_symmetry_2
_geom_bond_publ_flag
S2 O3 1.4361(19) . ?
S2 O2 1.4376(19) . ?
S2 C6 1.760(2) . ?
S2 C14 1.763(2) . ?
C1 C14 1.376(3) . ?
C1 C2 1.377(3) . ?
C2 C3 1.365(3) . ?
C3 C4 1.366(3) . ?
C4 C5 1.376(3) . ?
C5 C14 1.380(3) . ?
C6 C7 1.377(3) . ?
C6 C11 1.378(3) . ?
C7 C8 1.381(3) . ?
C8 C9 1.373(4) . ?
C9 C10 1.380(3) . ?
C9 C12 1.509(3) . ?
C10 C11 1.376(3) . ?
